data_7159724
loop_
_publ_author_name
'Sudarshana, K. A.'
'Sarma, Manas Jyoti'
'Radhakrishnan, Mydhili'
'Chakravarty, Sumana'
'Srihari, Pabbaraja'
'Mehta, Goverdhan'

_publ_section_title
;
 A protocol for directly accessing geminal C-4 diarylated
 pyrazol-5(4<i>H</i>)-ones <i>via</i> tandem C-H aryne insertion and their
 inceptive neurobiological evaluation.
;
_journal_issue 4
_journal_name_full 'Organic &amp; biomolecular chemistry'
_journal_page_first 714
_journal_page_last 719
_journal_paper_doi 10.1039/d3ob01932b
_journal_volume 22
_journal_year 2024
_chemical_formula_moiety 'C22 H18 N2 O'
_chemical_formula_sum 'C22 H18 N2 O'
_chemical_formula_weight 326.38
_space_group_crystal_system monoclinic
_space_group_IT_number 14
_space_group_name_Hall '-P 2ybc'
_space_group_name_H-M_alt 'P 1 21/c 1'
_atom_sites_solution_hydrogens geom
_audit_creation_method SHELXL-2018/3
_audit_update_record
;
2022-05-30 deposited with the CCDC.	2023-12-19 downloaded from the CCDC.
;
_cell_angle_alpha 90
_cell_angle_beta 98.9070(5)
_cell_angle_gamma 90
_cell_formula_units_Z 4
_cell_length_a 9.12630(10)
_cell_length_b 10.1687(2)
_cell_length_c 19.2429(3)
_cell_measurement_reflns_used 9949
_cell_measurement_temperature 294(2)
_cell_measurement_theta_max 29.34
_cell_measurement_theta_min 2.92
_cell_volume 1764.26(5)
_computing_cell_refinement '<i>SAINT</i> (Bruker, 2016)'
_computing_data_collection '<i>APEX3</i> (Bruker, 2016)'
_computing_data_reduction 'Bruker SAINT'
_computing_molecular_graphics 'Bruker SHELXTL'
_computing_publication_material 'Bruker SHELXTL'
_computing_structure_refinement '<i>SHELXL2014</i> (Sheldrick, 2015)'
_computing_structure_solution '<i>SHELXT</i> (Sheldrick, 2015)'
_diffrn_ambient_temperature 294(2)
_diffrn_measured_fraction_theta_full 0.999
_diffrn_measured_fraction_theta_max 0.880
_diffrn_measurement_device_type 'Bruker D8 QUEST PHOTON-100'
_diffrn_measurement_method '\w and \f'
_diffrn_radiation_type MoK\a
_diffrn_radiation_wavelength 0.71073
_diffrn_reflns_av_R_equivalents 0.0582
_diffrn_reflns_av_unetI/netI 0.0388
_diffrn_reflns_Laue_measured_fraction_full 0.999
_diffrn_reflns_Laue_measured_fraction_max 0.880
_diffrn_reflns_limit_h_max 11
_diffrn_reflns_limit_h_min -12
_diffrn_reflns_limit_k_max 13
_diffrn_reflns_limit_k_min -12
_diffrn_reflns_limit_l_max 24
_diffrn_reflns_limit_l_min -26
_diffrn_reflns_number 25170
_diffrn_reflns_point_group_measured_fraction_full 0.999
_diffrn_reflns_point_group_measured_fraction_max 0.880
_diffrn_reflns_theta_full 25.242
_diffrn_reflns_theta_max 29.826
_diffrn_reflns_theta_min 2.143
_exptl_absorpt_coefficient_mu 0.076
_exptl_absorpt_correction_T_max 0.7459
_exptl_absorpt_correction_T_min 0.6837
_exptl_absorpt_correction_type multi-scan
_exptl_absorpt_process_details 'SADABS, Bruker, 2016'
_exptl_crystal_colour colorless
_exptl_crystal_density_diffrn 1.229
_exptl_crystal_description block
_exptl_crystal_F_000 688
_exptl_crystal_size_max 0.270
_exptl_crystal_size_mid 0.240
_exptl_crystal_size_min 0.160
_refine_diff_density_max 0.204
_refine_diff_density_min -0.160
_refine_diff_density_rms 0.041
_refine_ls_extinction_coef 0.027(3)
_refine_ls_extinction_expression Fc^*^=kFc[1+0.001xFc^2^\l^3^/sin(2\q)]^-1/4^
_refine_ls_extinction_method 'SHELXL-2018/3 (Sheldrick 2018)'
_refine_ls_goodness_of_fit_ref 1.053
_refine_ls_hydrogen_treatment constr
_refine_ls_matrix_type full
_refine_ls_number_parameters 228
_refine_ls_number_reflns 4453
_refine_ls_number_restraints 0
_refine_ls_restrained_S_all 1.053
_refine_ls_R_factor_all 0.0833
_refine_ls_R_factor_gt 0.0491
_refine_ls_shift/su_max 0.000
_refine_ls_shift/su_mean 0.000
_refine_ls_structure_factor_coef Fsqd
_refine_ls_weighting_details 'w=1/[\s^2^(Fo^2^)+(0.0505P)^2^+0.3665P] where P=(Fo^2^+2Fc^2^)/3'
_refine_ls_weighting_scheme calc
_refine_ls_wR_factor_gt 0.1127
_refine_ls_wR_factor_ref 0.1301
_reflns_Friedel_coverage 0.000
_reflns_number_gt 3018
_reflns_number_total 4453
_reflns_threshold_expression 'I > 2\s(I)'
_cod_data_source_file d3ob01932b2.cif
_cod_data_source_block KA921_0m
_cod_depositor_comments 'Adding full bibliography for 7159724--7159726.cif.'
_cod_original_sg_symbol_H-M 'P 21/c'
_cod_database_code 7159724
_shelx_shelxl_version_number 2018/3
_shelx_space_group_comment
;
The symmetry employed for this shelxl refinement is uniquely defined
by the following loop, which should always be used as a source of
symmetry information in preference to the above space-group names.
They are only intended as comments.
;
_shelx_estimated_absorpt_t_min 0.980
_shelx_estimated_absorpt_t_max 0.988

loop_
_space_group_symop_operation_xyz
'x, y, z'
'-x, y+1/2, -z+1/2'
'-x, -y, -z'
'x, -y-1/2, z-1/2'

loop_
_atom_site_label
_atom_site_type_symbol
_atom_site_fract_x
_atom_site_fract_y
_atom_site_fract_z
_atom_site_U_iso_or_equiv
_atom_site_adp_type
_atom_site_occupancy
_atom_site_site_symmetry_order
_atom_site_calc_flag
_atom_site_refinement_flags_posn
_atom_site_refinement_flags_adp
_atom_site_refinement_flags_occupancy
_atom_site_disorder_assembly
_atom_site_disorder_group
C1 C 0.59096(17) 0.7416(2) 0.49081(10) 0.0670(5) Uani 1 1 d . . . . .
H1A H 0.674033 0.702827 0.473399 0.101 Uiso 1 1 calc R U . . .
H1B H 0.592167 0.716057 0.538919 0.101 Uiso 1 1 calc R U . . .
H1C H 0.597086 0.835687 0.487945 0.101 Uiso 1 1 calc R U . . .
C2 C 0.45088(15) 0.69573(15) 0.44770(8) 0.0450(3) Uani 1 1 d . . . . .
C3 C 0.29686(14) 0.74431(14) 0.45452(7) 0.0395(3) Uani 1 1 d . . . . .
C4 C 0.20389(15) 0.65384(14) 0.40122(7) 0.0413(3) Uani 1 1 d . . . . .
C5 C 0.27903(16) 0.49254(14) 0.31370(7) 0.0416(3) Uani 1 1 d . . . . .
C6 C 0.13932(18) 0.47907(16) 0.27397(7) 0.0496(4) Uani 1 1 d . . . . .
H6 H 0.060362 0.529577 0.284130 0.059 Uiso 1 1 calc R U . . .
C7 C 0.1188(2) 0.39005(18) 0.21929(8) 0.0587(4) Uani 1 1 d . . . . .
H7 H 0.025145 0.379970 0.192919 0.070 Uiso 1 1 calc R U . . .
C8 C 0.2349(2) 0.31613(18) 0.20328(9) 0.0623(5) Uani 1 1 d . . . . .
H8 H 0.219979 0.256716 0.166109 0.075 Uiso 1 1 calc R U . . .
C9 C 0.3732(2) 0.33033(16) 0.24244(9) 0.0572(4) Uani 1 1 d . . . . .
H9 H 0.451907 0.280472 0.231442 0.069 Uiso 1 1 calc R U . . .
C10 C 0.39665(18) 0.41775(15) 0.29791(8) 0.0487(4) Uani 1 1 d . . . . .
H10 H 0.490386 0.426431 0.324441 0.058 Uiso 1 1 calc R U . . .
C11 C 0.26651(15) 0.88259(14) 0.42439(7) 0.0401(3) Uani 1 1 d . . . . .
C12 C 0.3448(2) 0.93024(17) 0.37362(9) 0.0570(4) Uani 1 1 d . . . . .
H12 H 0.423631 0.881979 0.361446 0.068 Uiso 1 1 calc R U . . .
C13 C 0.3067(2) 1.04893(18) 0.34097(10) 0.0674(5) Uani 1 1 d . . . . .
H13 H 0.359545 1.079818 0.306687 0.081 Uiso 1 1 calc R U . . .
C14 C 0.1921(2) 1.12126(17) 0.35863(9) 0.0594(4) Uani 1 1 d . . . . .
H14 H 0.167048 1.201318 0.336579 0.071 Uiso 1 1 calc R U . . .
C15 C 0.11391(18) 1.07551(17) 0.40899(9) 0.0571(4) Uani 1 1 d . . . . .
H15 H 0.036247 1.124970 0.421412 0.069 Uiso 1 1 calc R U . . .
C16 C 0.15021(16) 0.95620(15) 0.44130(8) 0.0489(4) Uani 1 1 d . . . . .
H16 H 0.095597 0.925116 0.474853 0.059 Uiso 1 1 calc R U . . .
C17 C 0.26418(15) 0.72866(14) 0.52947(7) 0.0409(3) Uani 1 1 d . . . . .
C18 C 0.31291(17) 0.82234(15) 0.57958(8) 0.0481(4) Uani 1 1 d . . . . .
H18 H 0.363901 0.895566 0.566964 0.058 Uiso 1 1 calc R U . . .
C19 C 0.28742(19) 0.80946(19) 0.64813(9) 0.0580(4) Uani 1 1 d . . . . .
H19 H 0.320365 0.874153 0.681029 0.070 Uiso 1 1 calc R U . . .
C20 C 0.2141(2) 0.7022(2) 0.66773(9) 0.0671(5) Uani 1 1 d . . . . .
H20 H 0.196115 0.693841 0.713793 0.080 Uiso 1 1 calc R U . . .
C21 C 0.1674(2) 0.6073(2) 0.61939(11) 0.0730(5) Uani 1 1 d . . . . .
H21 H 0.119029 0.533267 0.632871 0.088 Uiso 1 1 calc R U . . .
C22 C 0.19133(19) 0.62009(17) 0.55016(9) 0.0579(4) Uani 1 1 d . . . . .
H22 H 0.158007 0.555004 0.517564 0.070 Uiso 1 1 calc R U . . .
N1 N 0.45237(13) 0.60798(13) 0.40074(7) 0.0498(3) Uani 1 1 d . . . . .
N2 N 0.30393(12) 0.58347(12) 0.36989(6) 0.0445(3) Uani 1 1 d . . . . .
O1 O 0.06985(11) 0.64963(11) 0.38767(6) 0.0555(3) Uani 1 1 d . . . . .

loop_
_atom_site_aniso_label
_atom_site_aniso_U_11
_atom_site_aniso_U_22
_atom_site_aniso_U_33
_atom_site_aniso_U_23
_atom_site_aniso_U_13
_atom_site_aniso_U_12
C1 0.0404(8) 0.0833(13) 0.0737(12) -0.0209(10) -0.0029(8) -0.0053(9)
C2 0.0384(7) 0.0470(8) 0.0485(8) -0.0040(7) 0.0031(6) -0.0022(6)
C3 0.0372(7) 0.0368(7) 0.0439(7) -0.0020(6) 0.0044(6) -0.0033(6)
C4 0.0395(7) 0.0371(7) 0.0462(8) -0.0013(6) 0.0033(6) -0.0017(6)
C5 0.0499(8) 0.0371(7) 0.0373(7) 0.0016(6) 0.0056(6) -0.0024(6)
C6 0.0547(9) 0.0505(9) 0.0413(8) 0.0005(7) 0.0003(6) -0.0022(7)
C7 0.0727(11) 0.0617(10) 0.0386(8) -0.0001(7) -0.0016(7) -0.0115(9)
C8 0.0942(14) 0.0539(10) 0.0393(8) -0.0059(7) 0.0114(8) -0.0116(10)
C9 0.0778(12) 0.0468(9) 0.0509(9) -0.0017(7) 0.0223(8) 0.0019(8)
C10 0.0552(9) 0.0451(8) 0.0463(8) -0.0004(7) 0.0095(7) 0.0008(7)
C11 0.0421(7) 0.0393(7) 0.0379(7) -0.0018(6) 0.0033(5) -0.0063(6)
C12 0.0653(10) 0.0505(9) 0.0600(10) 0.0020(8) 0.0245(8) -0.0015(8)
C13 0.0840(13) 0.0578(11) 0.0645(11) 0.0143(9) 0.0247(10) -0.0099(10)
C14 0.0740(11) 0.0444(9) 0.0567(10) 0.0111(8) -0.0001(8) -0.0053(8)
C15 0.0549(9) 0.0549(10) 0.0598(10) 0.0079(8) 0.0034(7) 0.0094(8)
C16 0.0472(8) 0.0512(9) 0.0490(8) 0.0085(7) 0.0097(7) 0.0028(7)
C17 0.0391(7) 0.0381(7) 0.0451(8) 0.0033(6) 0.0055(6) 0.0022(6)
C18 0.0519(8) 0.0449(8) 0.0467(8) 0.0005(7) 0.0052(6) -0.0001(7)
C19 0.0599(10) 0.0678(11) 0.0454(9) -0.0015(8) 0.0057(7) 0.0101(9)
C20 0.0643(11) 0.0890(14) 0.0503(10) 0.0139(10) 0.0161(8) 0.0084(10)
C21 0.0735(12) 0.0751(13) 0.0734(13) 0.0237(11) 0.0207(10) -0.0123(10)
C22 0.0618(10) 0.0501(9) 0.0618(10) 0.0048(8) 0.0091(8) -0.0100(8)
N1 0.0369(6) 0.0553(8) 0.0552(8) -0.0092(6) 0.0008(5) 0.0026(6)
N2 0.0384(6) 0.0452(7) 0.0481(7) -0.0092(5) 0.0008(5) 0.0001(5)
O1 0.0363(5) 0.0582(7) 0.0700(7) -0.0135(6) 0.0016(5) -0.0030(5)

loop_
_atom_type_symbol
_atom_type_description
_atom_type_scat_dispersion_real
_atom_type_scat_dispersion_imag
_atom_type_scat_source
C C 0.0033 0.0016 'International Tables Vol C Tables 4.2.6.8 and 6.1.1.4'
H H 0.0000 0.0000 'International Tables Vol C Tables 4.2.6.8 and 6.1.1.4'
N N 0.0061 0.0033 'International Tables Vol C Tables 4.2.6.8 and 6.1.1.4'
O O 0.0106 0.0060 'International Tables Vol C Tables 4.2.6.8 and 6.1.1.4'

loop_
_geom_angle_atom_site_label_1
_geom_angle_atom_site_label_2
_geom_angle_atom_site_label_3
_geom_angle
_geom_angle_site_symmetry_1
_geom_angle_site_symmetry_3
_geom_angle_publ_flag
C2 C1 H1A 109.5 . . ?
C2 C1 H1B 109.5 . . ?
H1A C1 H1B 109.5 . . ?
C2 C1 H1C 109.5 . . ?
H1A C1 H1C 109.5 . . ?
H1B C1 H1C 109.5 . . ?
N1 C2 C1 120.92(14) . . ?
N1 C2 C3 113.74(12) . . ?
C1 C2 C3 125.34(14) . . ?
C2 C3 C17 111.58(11) . . ?
C2 C3 C11 112.51(12) . . ?
C17 C3 C11 113.81(11) . . ?
C2 C3 C4 99.86(11) . . ?
C17 C3 C4 113.64(11) . . ?
C11 C3 C4 104.42(11) . . ?
O1 C4 N2 127.30(13) . . ?
O1 C4 C3 126.96(13) . . ?
N2 C4 C3 105.67(11) . . ?
C10 C5 C6 120.08(14) . . ?
C10 C5 N2 119.20(13) . . ?
C6 C5 N2 120.72(13) . . ?
C7 C6 C5 119.31(15) . . ?
C7 C6 H6 120.3 . . ?
C5 C6 H6 120.3 . . ?
C8 C7 C6 120.87(16) . . ?
C8 C7 H7 119.6 . . ?
C6 C7 H7 119.6 . . ?
C7 C8 C9 119.65(16) . . ?
C7 C8 H8 120.2 . . ?
C9 C8 H8 120.2 . . ?
C8 C9 C10 120.75(16) . . ?
C8 C9 H9 119.6 . . ?
C10 C9 H9 119.6 . . ?
C9 C10 C5 119.34(15) . . ?
C9 C10 H10 120.3 . . ?
C5 C10 H10 120.3 . . ?
C16 C11 C12 118.50(14) . . ?
C16 C11 C3 120.70(12) . . ?
C12 C11 C3 120.41(13) . . ?
C13 C12 C11 120.39(16) . . ?
C13 C12 H12 119.8 . . ?
C11 C12 H12 119.8 . . ?
C14 C13 C12 120.47(16) . . ?
C14 C13 H13 119.8 . . ?
C12 C13 H13 119.8 . . ?
C13 C14 C15 119.75(16) . . ?
C13 C14 H14 120.1 . . ?
C15 C14 H14 120.1 . . ?
C14 C15 C16 120.14(16) . . ?
C14 C15 H15 119.9 . . ?
C16 C15 H15 119.9 . . ?
C11 C16 C15 120.73(14) . . ?
C11 C16 H16 119.6 . . ?
C15 C16 H16 119.6 . . ?
C22 C17 C18 117.96(14) . . ?
C22 C17 C3 122.01(13) . . ?
C18 C17 C3 119.99(12) . . ?
C17 C18 C19 121.24(15) . . ?
C17 C18 H18 119.4 . . ?
C19 C18 H18 119.4 . . ?
C20 C19 C18 120.19(17) . . ?
C20 C19 H19 119.9 . . ?
C18 C19 H19 119.9 . . ?
C21 C20 C19 119.54(16) . . ?
C21 C20 H20 120.2 . . ?
C19 C20 H20 120.2 . . ?
C20 C21 C22 120.66(17) . . ?
C20 C21 H21 119.7 . . ?
C22 C21 H21 119.7 . . ?
C17 C22 C21 120.41(17) . . ?
C17 C22 H22 119.8 . . ?
C21 C22 H22 119.8 . . ?
C2 N1 N2 107.87(11) . . ?
C4 N2 C5 129.67(12) . . ?
C4 N2 N1 112.54(11) . . ?
C5 N2 N1 117.78(11) . . ?

loop_
_geom_bond_atom_site_label_1
_geom_bond_atom_site_label_2
_geom_bond_distance
_geom_bond_site_symmetry_2
_geom_bond_publ_flag
C1 C2 1.487(2) . ?
C1 H1A 0.9600 . ?
C1 H1B 0.9600 . ?
C1 H1C 0.9600 . ?
C2 N1 1.2716(19) . ?
C2 C3 1.5146(19) . ?
C3 C17 1.5256(19) . ?
C3 C11 1.530(2) . ?
C3 C4 1.5326(19) . ?
C4 O1 1.2114(16) . ?
C4 N2 1.3709(18) . ?
C5 C10 1.387(2) . ?
C5 C6 1.388(2) . ?
C5 N2 1.4141(18) . ?
C6 C7 1.379(2) . ?
C6 H6 0.9300 . ?
C7 C8 1.372(3) . ?
C7 H7 0.9300 . ?
C8 C9 1.374(2) . ?
C8 H8 0.9300 . ?
C9 C10 1.380(2) . ?
C9 H9 0.9300 . ?
C10 H10 0.9300 . ?
C11 C16 1.378(2) . ?
C11 C12 1.384(2) . ?
C12 C13 1.380(2) . ?
C12 H12 0.9300 . ?
C13 C14 1.364(3) . ?
C13 H13 0.9300 . ?
C14 C15 1.371(2) . ?
C14 H14 0.9300 . ?
C15 C16 1.380(2) . ?
C15 H15 0.9300 . ?
C16 H16 0.9300 . ?
C17 C22 1.379(2) . ?
C17 C18 1.379(2) . ?
C18 C19 1.381(2) . ?
C18 H18 0.9300 . ?
C19 C20 1.363(3) . ?
C19 H19 0.9300 . ?
C20 C21 1.362(3) . ?
C20 H20 0.9300 . ?
C21 C22 1.389(2) . ?
C21 H21 0.9300 . ?
C22 H22 0.9300 . ?
N1 N2 1.4144(16) . ?

loop_
_geom_torsion_atom_site_label_1
_geom_torsion_atom_site_label_2
_geom_torsion_atom_site_label_3
_geom_torsion_atom_site_label_4
_geom_torsion
_geom_torsion_site_symmetry_1
_geom_torsion_site_symmetry_2
_geom_torsion_site_symmetry_3
_geom_torsion_site_symmetry_4
_geom_torsion_publ_flag
N1 C2 C3 C17 123.98(14) . . . . ?
C1 C2 C3 C17 -55.4(2) . . . . ?
N1 C2 C3 C11 -106.68(15) . . . . ?
C1 C2 C3 C11 73.90(19) . . . . ?
N1 C2 C3 C4 3.55(17) . . . . ?
C1 C2 C3 C4 -175.88(15) . . . . ?
C2 C3 C4 O1 177.65(15) . . . . ?
C17 C3 C4 O1 58.72(19) . . . . ?
C11 C3 C4 O1 -65.87(18) . . . . ?
C2 C3 C4 N2 -5.13(14) . . . . ?
C17 C3 C4 N2 -124.05(12) . . . . ?
C11 C3 C4 N2 111.36(12) . . . . ?
C10 C5 C6 C7 0.6(2) . . . . ?
N2 C5 C6 C7 179.65(13) . . . . ?
C5 C6 C7 C8 -0.8(2) . . . . ?
C6 C7 C8 C9 0.4(3) . . . . ?
C7 C8 C9 C10 0.3(3) . . . . ?
C8 C9 C10 C5 -0.5(2) . . . . ?
C6 C5 C10 C9 0.1(2) . . . . ?
N2 C5 C10 C9 -179.04(14) . . . . ?
C2 C3 C11 C16 -163.35(13) . . . . ?
C17 C3 C11 C16 -35.17(18) . . . . ?
C4 C3 C11 C16 89.31(15) . . . . ?
C2 C3 C11 C12 23.90(19) . . . . ?
C17 C3 C11 C12 152.08(14) . . . . ?
C4 C3 C11 C12 -83.44(16) . . . . ?
C16 C11 C12 C13 0.1(2) . . . . ?
C3 C11 C12 C13 172.97(15) . . . . ?
C11 C12 C13 C14 0.5(3) . . . . ?
C12 C13 C14 C15 -0.2(3) . . . . ?
C13 C14 C15 C16 -0.5(3) . . . . ?
C12 C11 C16 C15 -0.8(2) . . . . ?
C3 C11 C16 C15 -173.71(14) . . . . ?
C14 C15 C16 C11 1.1(2) . . . . ?
C2 C3 C17 C22 -94.68(16) . . . . ?
C11 C3 C17 C22 136.66(14) . . . . ?
C4 C3 C17 C22 17.30(19) . . . . ?
C2 C3 C17 C18 82.79(16) . . . . ?
C11 C3 C17 C18 -45.87(17) . . . . ?
C4 C3 C17 C18 -165.23(13) . . . . ?
C22 C17 C18 C19 -1.2(2) . . . . ?
C3 C17 C18 C19 -178.74(14) . . . . ?
C17 C18 C19 C20 0.6(2) . . . . ?
C18 C19 C20 C21 0.6(3) . . . . ?
C19 C20 C21 C22 -1.2(3) . . . . ?
C18 C17 C22 C21 0.5(2) . . . . ?
C3 C17 C22 C21 178.06(15) . . . . ?
C20 C21 C22 C17 0.6(3) . . . . ?
C1 C2 N1 N2 178.94(14) . . . . ?
C3 C2 N1 N2 -0.51(18) . . . . ?
O1 C4 N2 C5 2.0(3) . . . . ?
C3 C4 N2 C5 -175.24(13) . . . . ?
O1 C4 N2 N1 -177.31(14) . . . . ?
C3 C4 N2 N1 5.47(15) . . . . ?
C10 C5 N2 C4 -170.02(14) . . . . ?
C6 C5 N2 C4 10.9(2) . . . . ?
C10 C5 N2 N1 9.24(19) . . . . ?
C6 C5 N2 N1 -169.87(13) . . . . ?
C2 N1 N2 C4 -3.32(17) . . . . ?
C2 N1 N2 C5 177.30(13) . . . . ?
